data_2005119
loop_
_publ_author_name
'Carvalho, C. C.'
'Francisco, R. H. P.'
'do Gambardella, M. T.'
'de Sousa, G. F.'
'Filgueiras, C. A. L.'

_publ_section_title
<i>catena</i>-Poly[<i>cis</i>-dichloro-<i>trans</i>-dimethyltin(IV)-\m-<i>meso</i>-1,2-bis(phenylsulfinyl)ethane-<i>O</i>:<i>O</i>']
_journal_issue 7
_journal_name_full 'Acta Crystallographica Section C'
_journal_page_first 1629
_journal_page_last 1631
_journal_paper_doi 10.1107/S0108270196002466
_journal_volume 52
_journal_year 1996
_chemical_formula_iupac '[Sn Cl2(C H3)2 (C14 H14 O2 S2)]~n~'
_chemical_formula_moiety 'C16 H20 Cl2 O2 S2 Sn'
_chemical_formula_structural '[Sn(CH~3~)~2~Cl~2~(C~6~H~5~SOCH~2~)~2~]~n~'
_chemical_formula_sum 'C16 H20 Cl2 O2 S2 Sn'
_chemical_formula_weight 498.03
_chemical_melting_point 437.15
_chemical_name_systematic
;
trans-dimethyl-cis-dicloro-\m-bis{meso-1,2-di(phenylsulphinyl)ethane}-tin(IV)
;
_space_group_IT_number 14
_symmetry_cell_setting monoclinic
_symmetry_space_group_name_Hall '-P 2ybc'
_symmetry_space_group_name_H-M 'P 1 21/c 1'
_cell_angle_alpha 90.00
_cell_angle_beta 112.020(10)
_cell_angle_gamma 90.00
_cell_formula_units_Z 4
_cell_length_a 16.445(2)
_cell_length_b 6.3075(6)
_cell_length_c 21.092(3)
_cell_measurement_reflns_used 25
_cell_measurement_temperature 293(2)
_cell_measurement_theta_max 18.10
_cell_measurement_theta_min 10.00
_cell_volume 2028.2(4)
_computing_cell_refinement 'CAD-4 Software'
_computing_data_collection 'CAD-4 Software (Enraf-Nonius, 1989)'
_computing_data_reduction 'SDP (Frenz, 1978)'
_computing_molecular_graphics 'ORTEP (Johnson, 1965)'
_computing_publication_material 'DOS 6.0,VAX editor'
_computing_structure_refinement 'SHELXL93 (Sheldrick, 1993)'
_computing_structure_solution 'SHELXS86 (Sheldrick, 1990)'
_diffrn_ambient_temperature 293(2)
_diffrn_measurement_device 'Enraf-Nonius CAD-4'
_diffrn_measurement_method \w/2\q
_diffrn_radiation_monochromator graphite
_diffrn_radiation_source 'fine-focus sealed tube'
_diffrn_radiation_type MoK\a
_diffrn_radiation_wavelength 0.71073
_diffrn_reflns_av_R_equivalents 0.0462
_diffrn_reflns_av_sigmaI/netI 0.0357
_diffrn_reflns_limit_h_max 18
_diffrn_reflns_limit_h_min -20
_diffrn_reflns_limit_k_max 0
_diffrn_reflns_limit_k_min -7
_diffrn_reflns_limit_l_max 26
_diffrn_reflns_limit_l_min 0
_diffrn_reflns_number 4230
_diffrn_reflns_theta_max 26.29
_diffrn_reflns_theta_min 2.67
_diffrn_standards_decay_% 8.5
_diffrn_standards_interval_time 120
_diffrn_standards_number 3
_exptl_absorpt_coefficient_mu 1.734
_exptl_absorpt_correction_T_max 0.9991
_exptl_absorpt_correction_T_min 0.8323
_exptl_absorpt_correction_type '\y scan (North, Phillips & Matthews, 1968)'
_exptl_crystal_colour colorless
_exptl_crystal_density_diffrn 1.631
_exptl_crystal_description prismatic
_exptl_crystal_F_000 992
_exptl_crystal_size_max 0.4
_exptl_crystal_size_mid 0.2
_exptl_crystal_size_min 0.1
_refine_diff_density_max 0.724
_refine_diff_density_min -0.576
_refine_ls_extinction_coef none
_refine_ls_extinction_method none
_refine_ls_goodness_of_fit_all 1.090
_refine_ls_goodness_of_fit_obs 1.038
_refine_ls_hydrogen_treatment 'H atoms riding'
_refine_ls_matrix_type full
_refine_ls_number_parameters 214
_refine_ls_number_reflns 4104
_refine_ls_number_restraints 0
_refine_ls_restrained_S_all 1.090
_refine_ls_restrained_S_obs 1.038
_refine_ls_R_factor_all 0.0577
_refine_ls_R_factor_obs 0.0334
_refine_ls_shift/esd_max -0.007
_refine_ls_shift/esd_mean 0.000
_refine_ls_structure_factor_coef Fsqd
_refine_ls_weighting_details 'w = 1/[\s^2^(Fo^2^)+(0.0531P)^2^+1.2731P] where P=(Fo^2^+2Fc^2^)/3'
_refine_ls_weighting_scheme calc
_refine_ls_wR_factor_all 0.1008
_refine_ls_wR_factor_obs 0.0836
_reflns_number_observed 3168
_reflns_number_total 4104
_reflns_observed_criterion >2sigma(I)
_cod_data_source_file fg1084.cif
_cod_data_source_block Sn
_cod_depositor_comments
;
The following automatic conversions were performed:

'_chemical_melting_point' value '164\%C' was changed to '437.15' - it
was converted from degrees Celsius(C) to Kelvins(K).

Automatic conversion script
Id: cif_fix_values 1715 2011-07-08 13:25:40Z adriana 

The following automatic conversions were performed:

'_refine_ls_weighting_scheme' value 'calc w =
1/[\s^2^(Fo^2^)+(0.0531P)^2^+1.2731P] where P=(Fo^2^+2Fc^2^)/3' was
changed to 'calc'. New tag '_refine_ls_weighting_details' was
created. The value of the new tag was set to 'w =
1/[\s^2^(Fo^2^)+(0.0531P)^2^+1.2731P] where P=(Fo^2^+2Fc^2^)/3'.

Automatic conversion script
Id: cif_fix_values 3143 2015-03-26 13:38:13Z robertas 
;
_cod_original_cell_volume 2028.2(7)
_cod_original_sg_symbol_H-M P21/c
_cod_database_code 2005119

loop_
_symmetry_equiv_pos_as_xyz
'x, y, z'
'-x, y+1/2, -z+1/2'
'-x, -y, -z'
'x, -y-1/2, z-1/2'

loop_
_atom_site_aniso_label
_atom_site_aniso_U_11
_atom_site_aniso_U_22
_atom_site_aniso_U_33
_atom_site_aniso_U_12
_atom_site_aniso_U_13
_atom_site_aniso_U_23
Sn1 0.0375(2) 0.0318(2) 0.0480(2) -0.00170(10) 0.01830(10) -0.00610(10)
Cl1 0.0516(6) 0.0537(7) 0.0619(7) 0.0177(5) 0.0230(5) 0.0088(5)
Cl2 0.0634(7) 0.0485(7) 0.0848(8) -0.0074(6) 0.0399(6) 0.0080(6)
O1 0.048(2) 0.058(2) 0.067(2) 0.005(2) 0.033(2) 0.005(2)
S1 0.0441(5) 0.0435(6) 0.0485(5) 0.0003(5) 0.0207(4) -0.0017(5)
C1 0.042(2) 0.050(3) 0.043(2) 0.002(2) 0.013(2) -0.002(2)
C2 0.074(3) 0.081(4) 0.052(3) 0.028(3) 0.032(3) 0.013(3)
C3 0.094(4) 0.108(5) 0.056(3) 0.034(4) 0.036(3) 0.016(3)
C4 0.101(5) 0.096(5) 0.053(3) 0.023(4) 0.023(3) 0.022(3)
C5 0.133(6) 0.086(5) 0.070(4) 0.057(5) 0.034(4) 0.031(3)
C6 0.097(4) 0.078(4) 0.059(3) 0.043(4) 0.030(3) 0.004(3)
O2 0.0360(10) 0.054(2) 0.071(2) 0.0040(10) 0.0180(10) 0.007(2)
S2 0.0448(5) 0.0410(6) 0.0537(6) -0.0024(5) 0.0215(5) -0.0048(5)
C7 0.047(2) 0.052(3) 0.043(2) -0.005(2) 0.019(2) -0.001(2)
C8 0.063(3) 0.060(3) 0.052(3) -0.018(2) 0.018(2) -0.008(2)
C9 0.091(4) 0.063(4) 0.061(3) -0.016(3) 0.023(3) 0.009(3)
C10 0.087(4) 0.087(5) 0.072(4) 0.006(4) 0.020(3) 0.026(4)
C11 0.051(3) 0.139(7) 0.092(5) -0.005(4) 0.003(3) 0.040(5)
C12 0.048(3) 0.097(5) 0.075(3) -0.015(3) 0.012(3) 0.022(3)
C13 0.060(3) 0.064(3) 0.066(3) -0.008(3) 0.016(2) -0.028(3)
C14 0.056(3) 0.034(2) 0.065(3) -0.006(2) 0.026(2) -0.018(2)
C15 0.042(2) 0.043(2) 0.042(2) 0.007(2) 0.016(2) 0.003(2)
C16 0.046(2) 0.041(2) 0.044(2) -0.006(2) 0.021(2) -0.001(2)

loop_
_atom_site_label
_atom_site_occupancy
_atom_site_fract_x
_atom_site_fract_y
_atom_site_fract_z
_atom_site_U_iso_or_equiv
_atom_site_thermal_displace_type
_atom_site_calc_flag
_atom_site_refinement_flags
_atom_site_type_symbol
Sn1 1 .25785(2) .19297(4) .019320(10) .03840(10) Uani d . Sn
Cl1 1 .40228(7) .0193(2) .07883(6) .0552(3) Uani d . Cl
Cl2 1 .17348(8) .0135(2) .07984(7) .0620(3) Uani d . Cl
O1 1 .3283(2) .3846(6) -.0440(2) .0542(8) Uani d . O
S1 1 .39773(7) .2832(2) -.06527(5) .0444(2) Uani d . S
C1 1 .3896(3) .4170(8) -0.1417(2) .0450(10) Uani d . C
C2 1 .4268(4) .3290(10) -0.1828(3) .0660(10) Uani d . C
C3 1 .4191(4) .4280(10) -0.2434(3) .084(2) Uani d . C
C4 1 .3745(5) .6100(10) -0.2621(3) .085(2) Uani d . C
C5 1 .3378(5) .6980(10) -0.2211(3) .097(2) Uani d . C
C6 1 .3434(4) .6040(10) -0.1608(3) .078(2) Uani d . C
O2 1 .1278(2) .3869(6) -.0468(2) .0544(8) Uani d . O
S2 1 .03389(7) .3082(2) -.07375(6) .0456(2) Uani d . S
C7 1 -.0239(3) .4923(8) -0.1403(2) .0460(10) Uani d . C
C8 1 .0225(4) .6531(8) -0.1547(2) .0590(10) Uani d . C
C9 1 -.0213(4) .7970(10) -0.2057(3) .074(2) Uani d . C
C10 1 -0.1085(5) .7820(10) -0.2403(3) .085(2) Uani d . C
C11 1 -0.1535(4) .6200(10) -0.2247(4) .101(3) Uani d . C
C12 1 -0.1123(3) .4710(10) -0.1758(3) .077(2) Uani d . C
C13 1 .2191(3) -.0200(9) -.0635(3) .0650(10) Uani d G C
C14 1 .2879(3) .4639(7) .0819(2) .0500(10) Uani d G C
C15 1 .5009(3) .3826(7) -.0067(2) .0424(9) Uani d . C
C16 1 -.0097(3) .3862(7) -.0104(2) .0425(9) Uani d . C
H2 1 .4576 .202 -0.1704 .076 Uiso calc R H
H3 1 .4450 .3678 -0.2714 .076 Uiso calc R H
H4 1 .3691 .6757 -0.3030 .076 Uiso calc R H
H5 1 .3078 .825 -0.2339 .076 Uiso calc R H
H6 1 .3166 .6655 -0.1335 .076 Uiso calc R H
H8 1 .0826 .6653 -0.1306 .076 Uiso calc R H
H9 1 .0100 .9055 -0.2161 .076 Uiso calc R H
H10 1 -0.1378 .8803 -0.2742 .076 Uiso calc R H
H11 1 -0.2139 .6106 -0.2481 .076 Uiso calc R H
H12 1 -0.1435 .3604 -0.1669 .076 Uiso calc R H
H13A 1 .1590 -0.0866 -0.0627 .076 Uiso calc G H
H13B 1 .2689 -0.1414 -0.0507 .076 Uiso calc G H
H13C 1 .2077 .0409 -0.1140 .076 Uiso calc G H
H14A 1 .2780 .3992 .1259 .076 Uiso calc G H
H14B 1 .2476 .6034 .0642 .076 Uiso calc G H
H14C 1 .3561 .5060 .0959 .076 Uiso calc G H
H15A 1 .5169 .3068 .0363 .076 Uiso calc R H
H15B 1 .5458 .3545 -0.0251 .076 Uiso calc R H
H16A 1 -0.0727 .3647 -0.0286 .076 Uiso calc R H
H16B 1 .0154 .2967 .0297 .076 Uiso calc R H

loop_
_atom_type_symbol
_atom_type_description
_atom_type_scat_dispersion_real
_atom_type_scat_dispersion_imag
_atom_type_scat_source
S S 0.1246 0.1234 'International Tables Vol C Tables 4.2.6.8 and 6.1.1.4'
O O 0.0106 0.0060 'International Tables Vol C Tables 4.2.6.8 and 6.1.1.4'
C C 0.0033 0.0016 'International Tables Vol C Tables 4.2.6.8 and 6.1.1.4'
H H 0.0000 0.0000 'International Tables Vol C Tables 4.2.6.8 and 6.1.1.4'
Sn Sn -0.6537 1.4246 'International Tables Vol C Tables 4.2.6.8 and 6.1.1.4'
Cl Cl 0.1484 0.1585 'International Tables Vol C Tables 4.2.6.8 and 6.1.1.4'

loop_
_geom_angle_atom_site_label_1
_geom_angle_atom_site_label_2
_geom_angle_atom_site_label_3
_geom_angle_site_symmetry_1
_geom_angle
_geom_angle_publ_flag
C14 Sn1 C13 . 165.2(2) yes
C14 Sn1 O1 . 83.7(2) yes
C13 Sn1 O1 . 85.3(2) yes
C14 Sn1 O2 . 84.2(2) yes
C13 Sn1 O2 . 85.2(2) yes
O1 Sn1 O2 . 86.030(10) yes
C14 Sn1 Cl2 . 95.340(10) yes
C13 Sn1 Cl2 . 94.7(2) yes
O1 Sn1 Cl2 . 175.04(8) yes
O2 Sn1 Cl2 . 89.03(8) yes
C14 Sn1 Cl1 . 94.940(10) yes
C13 Sn1 Cl1 . 94.2(2) yes
O1 Sn1 Cl1 . 86.21(8) yes
O2 Sn1 Cl1 . 172.23(8) yes
Cl2 Sn1 Cl1 . 98.73(4) yes
S1 O1 Sn1 . 121.8(2) yes
O1 S1 C1 . 105.0(2) yes
O1 S1 C15 . 105.8(2) yes
C1 S1 C15 . 100.8(2) yes
C2 C1 C6 . 119.6(5) no
C2 C1 S1 . 119.2(4) no
C6 C1 S1 . 121.1(4) no
C1 C2 C3 . 119.9(5) no
C4 C3 C2 . 120.6(6) no
C3 C4 C5 . 119.5(6) no
C4 C5 C6 . 121.8(6) no
C5 C6 C1 . 118.5(5) no
S2 O2 Sn1 . 127.6(2) yes
O2 S2 C7 . 104.3(2) yes
O2 S2 C16 . 105.4(2) yes
C7 S2 C16 . 99.3(2) yes
C12 C7 C8 . 120.9(5) no
C12 C7 S2 . 120.6(4) no
C8 C7 S2 . 118.5(4) no
C7 C8 C9 . 119.2(5) no
C10 C9 C8 . 120.9(6) no
C9 C10 C11 . 118.8(6) no
C12 C11 C10 . 122.1(6) no
C11 C12 C7 . 118.1(6) no
C15 C15 S1 3_665 113.0(4) yes
C16 C16 S2 3_565 112.1(4) yes

loop_
_geom_bond_atom_site_label_1
_geom_bond_atom_site_label_2
_geom_bond_site_symmetry_2
_geom_bond_distance
_geom_bond_publ_flag
Sn1 C14 . 2.101(4) yes
Sn1 C13 . 2.105(5) yes
Sn1 O1 . 2.397(3) yes
Sn1 O2 . 2.404(3) yes
Sn1 Cl2 . 2.4820(10) yes
Sn1 Cl1 . 2.4860(10) yes
O1 S1 . 1.517(3) yes
S1 C1 . 1.780(4) yes
S1 C15 . 1.796(4) yes
C1 C2 . 1.354(6) no
C1 C6 . 1.380(7) no
C2 C3 . 1.384(8) no
C3 C4 . 1.339(9) no
C4 C5 . 1.346(9) no
C5 C6 . 1.373(8) no
O2 S2 . 1.515(3) yes
S2 C7 . 1.795(5) yes
S2 C16 . 1.807(4) yes
C7 C12 . 1.370(6) no
C7 C8 . 1.370(7) no
C8 C9 . 1.384(8) no
C9 C10 . 1.348(9) no
C10 C11 . 1.370(10) no
C11 C12 . 1.369(9) no
C15 C15 3_665 1.511(9) yes
C16 C16 3_565 1.500(9) yes
